data_4081057
loop_
_publ_author_name
'Mansell, Stephen M.'
'Farnaby, Joy H.'
'Germeroth, Anne I.'
'Arnold, Polly L.'

_publ_section_title
;
 Thermally Stable Uranium Dinitrogen Complex with Siloxide Supporting
 Ligands
;
_journal_issue 15
_journal_name_full Organometallics
_journal_page_first 4214
_journal_paper_doi 10.1021/om4003957
_journal_volume 32
_journal_year 2013
_chemical_formula_moiety 'C27 H34 O Si'
_chemical_formula_sum 'C27 H34 O Si'
_chemical_formula_weight 402.63
_chemical_name_systematic
; 
 ? 
;
_space_group_IT_number 15
_symmetry_cell_setting monoclinic
_symmetry_space_group_name_Hall '-C 2yc'
_symmetry_space_group_name_H-M 'C 1 2/c 1'
_atom_sites_solution_hydrogens geom
_atom_sites_solution_primary direct
_atom_sites_solution_secondary difmap
_audit_creation_method SHELXL-97
_cell_angle_alpha 90.00
_cell_angle_beta 104.370(4)
_cell_angle_gamma 90.00
_cell_formula_units_Z 4
_cell_length_a 11.0984(5)
_cell_length_b 12.1998(4)
_cell_length_c 17.7889(8)
_cell_measurement_reflns_used 1897
_cell_measurement_temperature 170(2)
_cell_measurement_theta_max 24.6588
_cell_measurement_theta_min 2.9751
_cell_volume 2333.23(17)
_computing_cell_refinement
;
CrysAlisPro, Agilent Technologies,
Version 1.171.35.19 (release 27-10-2011 CrysAlis171 .NET)
(compiled Oct 27 2011,15:02:11)
;
_computing_data_collection
;
CrysAlisPro, Agilent Technologies,
Version 1.171.35.19 (release 27-10-2011 CrysAlis171 .NET)
(compiled Oct 27 2011,15:02:11)
;
_computing_data_reduction
;
CrysAlisPro, Agilent Technologies,
Version 1.171.35.19 (release 27-10-2011 CrysAlis171 .NET)
(compiled Oct 27 2011,15:02:11)
;
_computing_structure_refinement 'SHELXL-97 (Sheldrick, 1997)'
_computing_structure_solution 'SHELXS-97 (Sheldrick, 1990)'
_diffrn_ambient_temperature 170(2)
_diffrn_detector_area_resol_mean 16.1042
_diffrn_measured_fraction_theta_full 0.998
_diffrn_measured_fraction_theta_max 0.998
_diffrn_measurement_device_type 'Xcalibur, Eos'
_diffrn_measurement_method '\w scans'
_diffrn_radiation_monochromator graphite
_diffrn_radiation_source 'Enhance (Mo) X-ray Source'
_diffrn_radiation_type 'Mo K\a'
_diffrn_radiation_wavelength 0.71073
_diffrn_reflns_av_R_equivalents 0.0463
_diffrn_reflns_av_sigmaI/netI 0.0510
_diffrn_reflns_limit_h_max 13
_diffrn_reflns_limit_h_min -13
_diffrn_reflns_limit_k_max 13
_diffrn_reflns_limit_k_min -14
_diffrn_reflns_limit_l_max 20
_diffrn_reflns_limit_l_min -20
_diffrn_reflns_number 8406
_diffrn_reflns_theta_full 24.71
_diffrn_reflns_theta_max 24.71
_diffrn_reflns_theta_min 2.98
_diffrn_standards_number 0
_exptl_absorpt_coefficient_mu 0.116
_exptl_absorpt_correction_T_max 1.00000
_exptl_absorpt_correction_T_min 0.83673
_exptl_absorpt_correction_type multi-scan
_exptl_absorpt_process_details
;
CrysAlisPro, Agilent Technologies,
Version 1.171.35.19 (release 27-10-2011 CrysAlis171 .NET)
(compiled Oct 27 2011,15:02:11)
Empirical absorption correction using spherical harmonics,
 implemented in SCALE3 ABSPACK scaling algorithm.
;
_exptl_crystal_colour Colourless
_exptl_crystal_density_diffrn 1.146
_exptl_crystal_density_method 'not measured'
_exptl_crystal_description Plate
_exptl_crystal_F_000 872
_exptl_crystal_size_max 0.2730
_exptl_crystal_size_mid 0.2184
_exptl_crystal_size_min 0.0512
_refine_diff_density_max 0.277
_refine_diff_density_min -0.230
_refine_diff_density_rms 0.044
_refine_ls_extinction_method none
_refine_ls_goodness_of_fit_ref 1.116
_refine_ls_hydrogen_treatment mixed
_refine_ls_matrix_type full
_refine_ls_number_parameters 238
_refine_ls_number_reflns 1991
_refine_ls_number_restraints 266
_refine_ls_restrained_S_all 1.151
_refine_ls_R_factor_all 0.1094
_refine_ls_R_factor_gt 0.0778
_refine_ls_shift/su_max 0.000
_refine_ls_shift/su_mean 0.000
_refine_ls_structure_factor_coef Fsqd
_refine_ls_weighting_details 'calc w=1/[\s^2^(Fo^2^)+(0.0494P)^2^+5.4219P] where P=(Fo^2^+2Fc^2^)/3'
_refine_ls_weighting_scheme calc
_refine_ls_wR_factor_gt 0.1666
_refine_ls_wR_factor_ref 0.1815
_reflns_number_gt 1421
_reflns_number_total 1991
_reflns_threshold_expression >2sigma(I)
_cod_data_source_file om4003957_si_002.cif
_cod_data_source_block HOSi(Mes)3
_cod_depositor_comments
;
The following automatic conversions were performed:

'_symmetry_cell_setting' value 'Monoclinic' changed to 'monoclinic'
according to /home/saulius/struct/CIF-dictionaries/cif_core.dic
dictionary named 'cif_core.dic' version 2.4.2 from 2011-04-26.

Automatic conversion script
Id: cif_fix_values 1891 2012-01-12 08:04:46Z andrius 
;
_cod_original_sg_symbol_H-M C2/c
_cod_database_code 4081057

loop_
_symmetry_equiv_pos_as_xyz
'x, y, z'
'-x, y, -z+1/2'
'x+1/2, y+1/2, z'
'-x+1/2, y+1/2, -z+1/2'
'-x, -y, -z'
'x, -y, z-1/2'
'-x+1/2, -y+1/2, -z'
'x+1/2, -y+1/2, z-1/2'

loop_
_atom_site_label
_atom_site_type_symbol
_atom_site_fract_x
_atom_site_fract_y
_atom_site_fract_z
_atom_site_U_iso_or_equiv
_atom_site_adp_type
_atom_site_occupancy
_atom_site_symmetry_multiplicity
_atom_site_calc_flag
_atom_site_refinement_flags
_atom_site_disorder_assembly
_atom_site_disorder_group
Si1 Si 0.06720(17) 0.41720(14) 0.25469(11) 0.0317(5) Uani 0.50 1 d PDU A -1
O1 O 0.2200(5) 0.4214(4) 0.2619(3) 0.0486(13) Uani 0.50 1 d PU A -1
H1 H 0.269(7) 0.360(7) 0.261(4) 0.058 Uiso 0.50 1 d P B -1
C1 C 0.0276(5) 0.5716(2) 0.2520(6) 0.0366(19) Uani 0.50 1 d PGDU A -1
C2 C -0.0719(6) 0.6193(7) 0.1990(6) 0.0407(19) Uani 0.50 1 d PGDU A -1
C3 C -0.0905(11) 0.7319(7) 0.2000(10) 0.048(2) Uani 0.50 1 d PGDU A -1
H3 H -0.1571 0.7639 0.1646 0.058 Uiso 0.50 1 calc PR A -1
C4 C -0.0094(15) 0.7968(3) 0.2541(12) 0.046(2) Uani 0.50 1 d PGDU A -1
C5 C 0.0902(12) 0.7491(6) 0.3071(10) 0.045(2) Uani 0.50 1 d PGDU A -1
H5 H 0.1444 0.7925 0.3433 0.054 Uiso 0.50 1 calc PR A -1
C6 C 0.1087(6) 0.6365(7) 0.3061(6) 0.0398(19) Uani 0.50 1 d PGDU A -1
C7 C -0.1729(9) 0.5537(8) 0.1449(6) 0.050(2) Uani 0.50 1 d PDU A -1
H7A H -0.2447 0.5992 0.1263 0.075 Uiso 0.50 1 calc PR A -1
H7B H -0.1950 0.4921 0.1723 0.075 Uiso 0.50 1 calc PR A -1
H7C H -0.1432 0.5282 0.1017 0.075 Uiso 0.50 1 calc PR A -1
C8 C -0.0215(14) 0.9238(5) 0.2534(14) 0.055(3) Uani 0.50 1 d PDU A -1
H8A H 0.0360 0.9538 0.2981 0.083 Uiso 0.50 1 calc PR A -1
H8B H -0.1048 0.9437 0.2544 0.083 Uiso 0.50 1 calc PR A -1
H8C H -0.0032 0.9524 0.2071 0.083 Uiso 0.50 1 calc PR A -1
C9 C 0.2145(9) 0.5936(7) 0.3738(6) 0.050(2) Uani 0.50 1 d PDU A -1
H9A H 0.2836 0.5707 0.3540 0.075 Uiso 0.50 1 calc PR A -1
H9B H 0.1848 0.5325 0.3981 0.075 Uiso 0.50 1 calc PR A -1
H9C H 0.2408 0.6510 0.4112 0.075 Uiso 0.50 1 calc PR A -1
C10 C 0.0465(6) 0.3388(7) 0.3452(4) 0.0316(19) Uani 0.50 1 d PGDU A -1
C11 C -0.0263(7) 0.3732(7) 0.3940(6) 0.034(2) Uani 0.50 1 d PGDU A -1
C12 C -0.0329(8) 0.3100(9) 0.4579(5) 0.044(3) Uani 0.50 1 d PGDU A -1
H12 H -0.0816 0.3330 0.4906 0.053 Uiso 0.50 1 calc PR A -1
C13 C 0.0334(9) 0.2124(9) 0.4729(5) 0.039(2) Uani 0.50 1 d PGDU A -1
C14 C 0.1063(8) 0.1780(8) 0.4241(6) 0.040(2) Uani 0.50 1 d PGDU A -1
H14 H 0.1506 0.1128 0.4342 0.048 Uiso 0.50 1 calc PR A -1
C15 C 0.1128(7) 0.2413(8) 0.3602(5) 0.036(2) Uani 0.50 1 d PGDU A -1
C16 C -0.1105(10) 0.4714(8) 0.3774(6) 0.046(2) Uani 0.50 1 d PDU A -1
H16A H -0.0615 0.5371 0.3870 0.070 Uiso 0.50 1 calc PR A -1
H16B H -0.1671 0.4699 0.4103 0.070 Uiso 0.50 1 calc PR A -1
H16C H -0.1567 0.4699 0.3240 0.070 Uiso 0.50 1 calc PR A -1
C17 C 0.0310(10) 0.1429(12) 0.5454(8) 0.065(3) Uani 0.50 1 d PDU A -1
H17A H 0.0555 0.1876 0.5911 0.097 Uiso 0.50 1 calc PR A -1
H17B H 0.0876 0.0824 0.5492 0.097 Uiso 0.50 1 calc PR A -1
H17C H -0.0516 0.1155 0.5408 0.097 Uiso 0.50 1 calc PR A -1
C18 C 0.1895(10) 0.1883(8) 0.3084(6) 0.049(2) Uani 0.50 1 d PDU A -1
H18A H 0.2001 0.1116 0.3201 0.073 Uiso 0.50 1 calc PR A -1
H18B H 0.2696 0.2230 0.3180 0.073 Uiso 0.50 1 calc PR A -1
H18C H 0.1467 0.1975 0.2548 0.073 Uiso 0.50 1 calc PR A -1
C19 C -0.0003(6) 0.3374(7) 0.1602(5) 0.035(2) Uani 0.50 1 d PGDU A -1
C20 C -0.0869(8) 0.2535(8) 0.1539(5) 0.041(2) Uani 0.50 1 d PGDU A -1
C21 C -0.1210(8) 0.1923(9) 0.0860(7) 0.049(3) Uani 0.50 1 d PGDU A -1
H21 H -0.1790 0.1361 0.0817 0.058 Uiso 0.50 1 calc PR A -1
C22 C -0.0686(8) 0.2152(10) 0.0244(6) 0.045(3) Uani 0.50 1 d PGDU A -1
C23 C 0.0180(9) 0.2992(10) 0.0307(5) 0.043(3) Uani 0.50 1 d PGDU A -1
H23 H 0.0531 0.3144 -0.0104 0.051 Uiso 0.50 1 calc PR A -1
C24 C 0.0521(7) 0.3603(8) 0.0987(6) 0.035(2) Uani 0.50 1 d PGDU A -1
C25 C -0.1580(9) 0.2283(8) 0.2142(6) 0.052(2) Uani 0.50 1 d PDU A -1
H25A H -0.2270 0.1813 0.1920 0.077 Uiso 0.50 1 calc PR A -1
H25B H -0.1881 0.2954 0.2311 0.077 Uiso 0.50 1 calc PR A -1
H25C H -0.1039 0.1923 0.2577 0.077 Uiso 0.50 1 calc PR A -1
C26 C -0.0930(9) 0.1418(11) -0.0487(7) 0.057(3) Uani 0.50 1 d PU A -1
H26A H -0.0930 0.1861 -0.0933 0.086 Uiso 0.50 1 calc PR A -1
H26B H -0.1723 0.1064 -0.0557 0.086 Uiso 0.50 1 calc PR A -1
H26C H -0.0288 0.0874 -0.0425 0.086 Uiso 0.50 1 calc PR A -1
C27 C 0.1322(11) 0.4615(9) 0.0920(6) 0.047(2) Uani 0.50 1 d PU A -1
H27A H 0.2169 0.4480 0.1194 0.070 Uiso 0.50 1 calc PR A -1
H27B H 0.1012 0.5241 0.1141 0.070 Uiso 0.50 1 calc PR A -1
H27C H 0.1282 0.4755 0.0383 0.070 Uiso 0.50 1 calc PR A -1

loop_
_atom_site_aniso_label
_atom_site_aniso_U_11
_atom_site_aniso_U_22
_atom_site_aniso_U_33
_atom_site_aniso_U_23
_atom_site_aniso_U_13
_atom_site_aniso_U_12
Si1 0.0343(9) 0.0265(9) 0.0378(10) -0.0032(8) 0.0153(8) -0.0026(8)
O1 0.047(3) 0.045(3) 0.059(3) -0.005(2) 0.023(2) 0.000(2)
C1 0.048(6) 0.030(3) 0.049(3) 0.001(3) 0.045(5) 0.007(3)
C2 0.046(4) 0.041(4) 0.049(4) -0.006(3) 0.037(4) -0.001(3)
C3 0.056(5) 0.041(4) 0.056(5) 0.006(4) 0.028(4) 0.006(4)
C4 0.060(4) 0.033(3) 0.064(5) -0.007(4) 0.048(4) 0.011(4)
C5 0.052(5) 0.031(4) 0.063(5) -0.005(4) 0.035(4) -0.002(4)
C6 0.041(5) 0.032(4) 0.059(4) 0.001(3) 0.038(4) -0.004(3)
C7 0.050(5) 0.044(5) 0.061(6) 0.000(4) 0.021(4) 0.008(4)
C8 0.068(9) 0.035(3) 0.081(5) 0.004(5) 0.051(8) 0.001(4)
C9 0.053(5) 0.039(5) 0.063(5) -0.004(4) 0.023(4) -0.011(4)
C10 0.036(5) 0.024(3) 0.035(3) -0.006(3) 0.010(3) -0.021(3)
C11 0.034(4) 0.024(4) 0.046(4) -0.010(3) 0.012(3) -0.014(3)
C12 0.053(5) 0.046(5) 0.038(5) -0.016(4) 0.018(4) -0.003(4)
C13 0.045(5) 0.048(4) 0.030(4) -0.002(3) 0.018(3) -0.016(4)
C14 0.046(5) 0.042(5) 0.037(4) 0.000(4) 0.017(4) 0.001(4)
C15 0.038(4) 0.037(4) 0.033(4) -0.003(3) 0.009(3) 0.001(3)
C16 0.049(5) 0.043(4) 0.055(6) -0.002(4) 0.027(4) -0.003(3)
C17 0.071(7) 0.077(6) 0.046(5) 0.014(4) 0.013(6) 0.003(7)
C18 0.055(6) 0.050(5) 0.046(5) 0.006(4) 0.021(4) 0.012(4)
C19 0.035(5) 0.031(4) 0.036(3) 0.000(3) 0.002(3) 0.011(3)
C20 0.038(4) 0.045(5) 0.041(4) 0.002(4) 0.013(3) -0.001(4)
C21 0.045(5) 0.047(5) 0.054(5) -0.002(4) 0.013(4) -0.011(4)
C22 0.039(5) 0.050(5) 0.040(4) -0.008(4) -0.006(4) -0.004(4)
C23 0.047(5) 0.044(5) 0.040(5) -0.003(4) 0.016(4) -0.008(4)
C24 0.038(4) 0.032(4) 0.039(4) -0.002(3) 0.014(3) 0.004(3)
C25 0.049(5) 0.059(6) 0.046(5) -0.010(4) 0.009(4) -0.022(4)
C26 0.058(6) 0.062(5) 0.047(5) -0.018(4) 0.005(5) -0.001(6)
C27 0.060(6) 0.044(4) 0.041(5) -0.002(4) 0.020(4) -0.008(4)

loop_
_atom_type_symbol
_atom_type_description
_atom_type_scat_dispersion_real
_atom_type_scat_dispersion_imag
_atom_type_scat_source
C C 0.0033 0.0016 'International Tables Vol C Tables 4.2.6.8 and 6.1.1.4'
H H 0.0000 0.0000 'International Tables Vol C Tables 4.2.6.8 and 6.1.1.4'
O O 0.0106 0.0060 'International Tables Vol C Tables 4.2.6.8 and 6.1.1.4'
Si Si 0.0817 0.0704 'International Tables Vol C Tables 4.2.6.8 and 6.1.1.4'

loop_
_geom_angle_atom_site_label_1
_geom_angle_atom_site_label_2
_geom_angle_atom_site_label_3
_geom_angle
O1 Si1 C19 104.5(3)
O1 Si1 C1 101.1(3)
C19 Si1 C1 115.7(4)
O1 Si1 C10 106.2(3)
C19 Si1 C10 112.1(2)
C1 Si1 C10 115.4(4)
C2 C1 C6 120.0
C2 C1 Si1 124.2(5)
C6 C1 Si1 115.7(5)
C1 C2 C3 120.0
C1 C2 C7 123.3(7)
C3 C2 C7 116.3(7)
C4 C3 C2 120.0
C5 C4 C3 120.0
C5 C4 C8 118.4(12)
C3 C4 C8 121.5(12)
C4 C5 C6 120.0
C5 C6 C1 120.0
C5 C6 C9 114.2(7)
C1 C6 C9 125.5(7)
C11 C10 C15 120.0
C11 C10 Si1 125.4(4)
C15 C10 Si1 114.6(4)
C10 C11 C12 120.0
C10 C11 C16 123.1(6)
C12 C11 C16 116.6(6)
C13 C12 C11 120.0
C12 C13 C14 120.0
C12 C13 C17 120.8(7)
C14 C13 C17 119.2(7)
C13 C14 C15 120.0
C14 C15 C10 120.0
C14 C15 C18 113.9(6)
C10 C15 C18 126.0(6)
C20 C19 C24 120.0
C20 C19 Si1 123.7(5)
C24 C19 Si1 116.0(5)
C21 C20 C19 120.0
C21 C20 C25 115.5(6)
C19 C20 C25 124.3(6)
C20 C21 C22 120.0
C21 C22 C23 120.0
C21 C22 C26 121.8(8)
C23 C22 C26 117.9(7)
C24 C23 C22 120.0
C23 C24 C19 120.0
C23 C24 C27 113.6(6)
C19 C24 C27 125.6(6)

loop_
_geom_bond_atom_site_label_1
_geom_bond_atom_site_label_2
_geom_bond_distance
Si1 O1 1.669(5)
Si1 C19 1.925(7)
Si1 C1 1.932(4)
Si1 C10 1.935(7)
C1 C2 1.3900
C1 C6 1.3900
C2 C3 1.3900
C2 C7 1.512(12)
C3 C4 1.3900
C4 C5 1.3900
C4 C8 1.555(7)
C5 C6 1.3900
C6 C9 1.550(13)
C10 C11 1.3900
C10 C15 1.3900
C11 C12 1.3900
C11 C16 1.503(12)
C12 C13 1.3900
C13 C14 1.3900
C13 C17 1.549(14)
C14 C15 1.3900
C15 C18 1.544(11)
C19 C20 1.3900
C19 C24 1.3900
C20 C21 1.3900
C20 C25 1.512(12)
C21 C22 1.3900
C22 C23 1.3900
C22 C26 1.546(13)
C23 C24 1.3900
C24 C27 1.543(12)

loop_
_geom_torsion_atom_site_label_1
_geom_torsion_atom_site_label_2
_geom_torsion_atom_site_label_3
_geom_torsion_atom_site_label_4
_geom_torsion
O1 Si1 C1 C2 132.9(3)
C19 Si1 C1 C2 20.7(4)
C10 Si1 C1 C2 -113.0(4)
O1 Si1 C1 C6 -45.1(4)
C19 Si1 C1 C6 -157.2(4)
C10 Si1 C1 C6 69.1(4)
C6 C1 C2 C3 0.0
Si1 C1 C2 C3 -177.9(5)
C6 C1 C2 C7 -172.4(6)
Si1 C1 C2 C7 9.8(7)
C1 C2 C3 C4 0.0
C7 C2 C3 C4 172.9(6)
C2 C3 C4 C5 0.0
C2 C3 C4 C8 175.6(12)
C3 C4 C5 C6 0.0
C8 C4 C5 C6 -175.7(12)
C4 C5 C6 C1 0.0
C4 C5 C6 C9 -173.8(5)
C2 C1 C6 C5 0.0
Si1 C1 C6 C5 178.1(5)
C2 C1 C6 C9 173.1(6)
Si1 C1 C6 C9 -8.9(7)
O1 Si1 C10 C11 131.4(4)
C19 Si1 C10 C11 -115.0(4)
C1 Si1 C10 C11 20.3(5)
O1 Si1 C10 C15 -48.0(4)
C19 Si1 C10 C15 65.5(5)
C1 Si1 C10 C15 -159.1(4)
C15 C10 C11 C12 0.0
Si1 C10 C11 C12 -179.4(4)
C15 C10 C11 C16 -173.7(8)
Si1 C10 C11 C16 6.9(8)
C10 C11 C12 C13 0.0
C16 C11 C12 C13 174.1(8)
C11 C12 C13 C14 0.0
C11 C12 C13 C17 177.8(8)
C12 C13 C14 C15 0.0
C17 C13 C14 C15 -177.9(8)
C13 C14 C15 C10 0.0
C13 C14 C15 C18 -175.8(7)
C11 C10 C15 C14 0.0
Si1 C10 C15 C14 179.5(4)
C11 C10 C15 C18 175.2(8)
Si1 C10 C15 C18 -5.3(8)
O1 Si1 C19 C20 133.9(5)
C1 Si1 C19 C20 -115.9(5)
C10 Si1 C19 C20 19.3(5)
O1 Si1 C19 C24 -39.5(5)
C1 Si1 C19 C24 70.7(5)
C10 Si1 C19 C24 -154.1(5)
C24 C19 C20 C21 0.0
Si1 C19 C20 C21 -173.2(5)
C24 C19 C20 C25 -174.3(9)
Si1 C19 C20 C25 12.5(9)
C19 C20 C21 C22 0.0
C25 C20 C21 C22 174.8(8)
C20 C21 C22 C23 0.0
C20 C21 C22 C26 173.4(8)
C21 C22 C23 C24 0.0
C26 C22 C23 C24 -173.7(8)
C22 C23 C24 C19 0.0
C22 C23 C24 C27 -170.7(8)
C20 C19 C24 C23 0.0
Si1 C19 C24 C23 173.7(4)
C20 C19 C24 C27 169.5(9)
Si1 C19 C24 C27 -16.8(9)
